data_4132914
loop_
_publ_author_name
'Pang, Jiandong'
'Yuan, Shuai'
'Qin, Junsheng'
'Wu, Mingyan'
'Lollar, Christina T.'
'Li, Jialuo'
'Huang, Ning'
'Li, Bao'
'Zhang, Peng'
'Zhou, Hong-Cai'

_publ_section_title
;
 Enhancing Pore-Environment Complexity Using a Trapezoidal Linker: Toward
 Stepwise Assembly of Multivariate Quinary Metal-Organic Frameworks.
;
_journal_issue 39
_journal_name_full 'Journal of the American Chemical Society'
_journal_page_first 12328
_journal_page_last 12332
_journal_paper_doi 10.1021/jacs.8b07411
_journal_volume 140
_journal_year 2018
_chemical_formula_sum 'C25.25 H16.5 N0.5 O8 Zr1.5'
_chemical_formula_weight 591.72
_space_group_crystal_system orthorhombic
_space_group_IT_number 71
_space_group_name_Hall '-I 2 2'
_space_group_name_H-M_alt 'I m m m'
_atom_sites_solution_hydrogens geom
_audit_creation_method SHELXL-2014/7
_cell_angle_alpha 90
_cell_angle_beta 90
_cell_angle_gamma 90
_cell_formula_units_Z 16
_cell_length_a 19.073(3)
_cell_length_b 32.404(4)
_cell_length_c 34.125(5)
_cell_measurement_reflns_used 3089
_cell_measurement_temperature 100(2)
_cell_measurement_theta_max 63.3919
_cell_measurement_theta_min 6.9545
_cell_volume 21091(5)
_computing_cell_refinement 'SAINT+ ver. (Bruker, 2001)'
_computing_data_collection 'APEX2  (Bruker, 2008)'
_computing_data_reduction 'SAINT+ ver. (Bruker, 2001)'
_computing_molecular_graphics 'SHELXTL (Sheldrick, 2014)'
_computing_publication_material 'SHELXTL (Sheldrick, 2014)'
_computing_structure_refinement 'SHELXL-2014/7 (Sheldrick, 2014)'
_computing_structure_solution 'SHELXL-2014/7 (Sheldrick, 2014)'
_diffrn_ambient_temperature 100(2)
_diffrn_measured_fraction_theta_full 0.892
_diffrn_measured_fraction_theta_max 0.892
_diffrn_measurement_device_type 'Bruker SMART APEX II CCD area detector'
_diffrn_measurement_method 'phi and omega scans'
_diffrn_radiation_type CuK\a
_diffrn_radiation_wavelength 1.54184
_diffrn_reflns_av_R_equivalents 0.2136
_diffrn_reflns_av_unetI/netI 0.2620
_diffrn_reflns_Laue_measured_fraction_full 0.892
_diffrn_reflns_Laue_measured_fraction_max 0.892
_diffrn_reflns_limit_h_max 20
_diffrn_reflns_limit_h_min -19
_diffrn_reflns_limit_k_max 32
_diffrn_reflns_limit_k_min -37
_diffrn_reflns_limit_l_max 19
_diffrn_reflns_limit_l_min -36
_diffrn_reflns_number 8383
_diffrn_reflns_point_group_measured_fraction_full 0.892
_diffrn_reflns_point_group_measured_fraction_max 0.892
_diffrn_reflns_theta_full 63.999
_diffrn_reflns_theta_max 63.999
_diffrn_reflns_theta_min 6.954
_diffrn_source 'fine-focus sealed tube'
_exptl_absorpt_coefficient_mu 2.674
_exptl_absorpt_correction_T_max 0.7525
_exptl_absorpt_correction_T_min 0.5080
_exptl_absorpt_correction_type multi-scan
_exptl_crystal_colour colorless
_exptl_crystal_density_diffrn 0.745
_exptl_crystal_density_method 'not measured'
_exptl_crystal_description blocky
_exptl_crystal_F_000 4728
_exptl_crystal_size_max 0.1
_exptl_crystal_size_mid 0.1
_exptl_crystal_size_min 0.1
_platon_squeeze_details
;
;
_refine_diff_density_max 0.980
_refine_diff_density_min -0.888
_refine_diff_density_rms 0.126
_refine_ls_extinction_method none
_refine_ls_goodness_of_fit_ref 1.013
_refine_ls_hydrogen_treatment constr
_refine_ls_matrix_type full
_refine_ls_number_parameters 352
_refine_ls_number_reflns 8383
_refine_ls_number_restraints 91
_refine_ls_restrained_S_all 1.025
_refine_ls_R_factor_all 0.1411
_refine_ls_R_factor_gt 0.0749
_refine_ls_shift/su_max 0.000
_refine_ls_shift/su_mean 0.000
_refine_ls_structure_factor_coef Fsqd
_refine_ls_weighting_details 'w=1/[\s^2^(Fo^2^)+(0.0446P)^2^] where P=(Fo^2^+2Fc^2^)/3'
_refine_ls_weighting_scheme calc
_refine_ls_wR_factor_gt 0.1627
_refine_ls_wR_factor_ref 0.1734
_reflns_Friedel_coverage 0.000
_reflns_number_gt 3394
_reflns_number_total 8383
_reflns_threshold_expression 'I > 2\s(I)'
_cod_data_source_file ja8b07411_si_003.cif
_cod_data_source_block PCN-609-BPDC
_cod_original_cell_volume 21090(5)
_cod_original_formula_sum 'C25.25 H16.50 N0.50 O8 Zr1.50'
_cod_database_code 4132914
_shelx_shelxl_version_number 2014/7
_shelx_space_group_comment
;
The symmetry employed for this shelxl refinement is uniquely defined
by the following loop, which should always be used as a source of
symmetry information in preference to the above space-group names.
They are only intended as comments.
;

loop_
_space_group_symop_operation_xyz
'x, y, z'
'-x, -y, z'
'x, -y, -z'
'-x, y, -z'
'x+1/2, y+1/2, z+1/2'
'-x+1/2, -y+1/2, z+1/2'
'x+1/2, -y+1/2, -z+1/2'
'-x+1/2, y+1/2, -z+1/2'
'-x, -y, -z'
'x, y, -z'
'-x, y, z'
'x, -y, z'
'-x+1/2, -y+1/2, -z+1/2'
'x+1/2, y+1/2, -z+1/2'
'-x+1/2, y+1/2, z+1/2'
'x+1/2, -y+1/2, z+1/2'

loop_
_atom_site_label
_atom_site_type_symbol
_atom_site_fract_x
_atom_site_fract_y
_atom_site_fract_z
_atom_site_U_iso_or_equiv
_atom_site_adp_type
_atom_site_occupancy
_atom_site_site_symmetry_order
_atom_site_calc_flag
_atom_site_refinement_flags_posn
_atom_site_refinement_flags_adp
_atom_site_refinement_flags_occupancy
Zr1 Zr 0.59358(5) 0.15311(3) 0.5000 0.0237(3) Uani 1 2 d S T P
Zr2 Zr 0.59210(5) 0.26164(3) 0.5000 0.0225(3) Uani 1 2 d S T P
Zr3 Zr 0.5000 0.20825(3) 0.57225(3) 0.0223(3) Uani 1 2 d S T P
O7 O 0.5591(4) 0.3280(2) 0.5000 0.035(2) Uani 1 2 d S T P
O10 O 0.5000 0.1514(3) 0.5344(3) 0.049(3) Uani 1 2 d S TU P
O3 O 0.9311(3) 0.33199(13) 0.89591(17) 0.0260(15) Uani 1 1 d . . .
O8 O 0.5924(3) 0.20726(15) 0.5364(2) 0.071(2) Uani 1 1 d . . .
O1 O 0.6312(3) 0.28521(14) 0.55624(18) 0.0302(14) Uani 1 1 d . . .
O11 O 0.5932(5) 0.08516(19) 0.5000 0.048(3) Uani 1 2 d S T P
O2 O 0.5721(2) 0.25208(13) 0.60387(16) 0.0212(14) Uani 1 1 d . U .
O6 O 0.7035(5) 0.1692(3) 0.5000 0.067(3) Uani 1 2 d S T P
O4 O 0.8668(3) 0.36930(16) 0.94028(19) 0.0359(16) Uani 1 1 d . . .
O9 O 0.5000 0.2628(3) 0.5355(3) 0.066(3) Uani 1 2 d S T P
O5 O 0.7035(4) 0.2457(3) 0.5000 0.054(3) Uani 1 2 d S T P
N1 N 0.7485(6) 0.5000 0.7822(3) 0.051(3) Uani 1 2 d S T P
H1 H 0.7669 0.5000 0.8059 0.061 Uiso 1 2 calc R U P
C1 C 0.6114(4) 0.2809(2) 0.5908(3) 0.034(2) Uani 1 1 d . U .
C20 C 0.8813(5) 0.3582(3) 0.9070(3) 0.037(3) Uani 1 1 d . U .
C17 C 0.8435(5) 0.3773(3) 0.8706(3) 0.043(3) Uani 1 1 d . . .
C28 C 0.5000 0.3447(5) 0.5000 0.036(5) Uani 1 4 d S T P
C32 C 0.5000 0.4780(5) 0.5000 0.073(9) Uani 1 4 d S T P
C6 C 0.6824(6) 0.3799(3) 0.6348(4) 0.064(3) Uani 1 1 d . . .
H6 H 0.7023 0.4050 0.6258 0.077 Uiso 1 1 calc R U .
C21 C 0.7342(9) 0.2081(7) 0.5000 0.079(5) Uani 1 2 d S T P
C7 C 0.6651(4) 0.3487(2) 0.6086(3) 0.045(3) Uani 1 1 d . . .
H7 H 0.6736 0.3528 0.5814 0.055 Uiso 1 1 calc R U .
C14 C 0.7759(6) 0.4082(2) 0.8045(3) 0.052(3) Uani 1 1 d . . .
C5 C 0.6698(6) 0.3734(3) 0.6754(4) 0.065(3) Uani 1 1 d . . .
C2 C 0.6363(5) 0.3124(2) 0.6206(3) 0.048(3) Uani 1 1 d . . .
C8 C 0.6897(5) 0.4069(2) 0.7033(3) 0.045(3) Uani 1 1 d . U .
C9 C 0.7204(6) 0.3956(2) 0.7402(4) 0.070(4) Uani 1 1 d . . .
H9 H 0.7269 0.3671 0.7456 0.084 Uiso 1 1 calc R U .
C16 C 0.8600(6) 0.3630(3) 0.8316(4) 0.065(3) Uani 1 1 d . . .
H16 H 0.8957 0.3429 0.8281 0.078 Uiso 1 1 calc R U .
C29 C 0.5000 0.3910(5) 0.5000 0.060(7) Uani 1 4 d S T P
C18 C 0.7931(5) 0.4059(2) 0.8753(3) 0.051(3) Uani 1 1 d . . .
H18 H 0.7807 0.4153 0.9007 0.061 Uiso 1 1 calc R U .
C10 C 0.7409(5) 0.4237(2) 0.7681(3) 0.043(3) Uani 1 1 d . . .
C19 C 0.7588(6) 0.4218(2) 0.8420(4) 0.056(3) Uani 1 1 d . . .
H19 H 0.7234 0.4421 0.8452 0.067 Uiso 1 1 calc R U .
C13 C 0.6785(5) 0.4484(2) 0.6943(3) 0.047(3) Uani 1 1 d . U .
H13 H 0.6557 0.4570 0.6710 0.057 Uiso 1 1 calc R U .
C12 C 0.7042(5) 0.4769(2) 0.7230(3) 0.045(3) Uani 1 1 d . U .
C11 C 0.7314(5) 0.4641(3) 0.7602(3) 0.051(3) Uani 1 1 d . . .
C15 C 0.8251(6) 0.3778(3) 0.8000(3) 0.077(4) Uani 1 1 d . . .
H15 H 0.8348 0.3670 0.7747 0.092 Uiso 1 1 calc R U .
C4 C 0.6394(7) 0.3370(3) 0.6872(4) 0.096(5) Uani 1 1 d . . .
H4 H 0.6303 0.3322 0.7141 0.116 Uiso 1 1 calc R U .
C3 C 0.6218(6) 0.3067(3) 0.6590(4) 0.072(3) Uani 1 1 d . U .
H3 H 0.5995 0.2820 0.6672 0.087 Uiso 1 1 calc R U .
C25 C 0.9623(6) 0.2066(5) 0.5000 0.091(7) Uani 1 2 d DS T P
C31 C 0.5599(9) 0.4556(5) 0.5000 0.110(8) Uani 1 2 d S T P
H31 H 0.6029 0.4703 0.5000 0.132 Uiso 1 2 calc R U P
C30 C 0.5637(11) 0.4112(5) 0.5000 0.096(6) Uani 1 2 d S TU P
H30 H 0.6071 0.3968 0.5000 0.115 Uiso 1 2 calc R U P
C23 C 0.8506(8) 0.1699(4) 0.5000 0.122(7) Uani 1 2 d DS TU P
H23 H 0.8258 0.1445 0.5000 0.146 Uiso 1 2 calc R U P
C22 C 0.8138(6) 0.2085(5) 0.5000 0.096(7) Uani 1 2 d DS T P
C27 C 0.8511(10) 0.2453(5) 0.5000 0.158(10) Uani 1 2 d DS TU P
H27 H 0.8272 0.2711 0.5000 0.190 Uiso 1 2 calc R U P
C26 C 0.9269(9) 0.2438(5) 0.5000 0.194(15) Uani 1 2 d DS T P
H26 H 0.9528 0.2689 0.5000 0.232 Uiso 1 2 calc R U P
C24 C 0.9237(8) 0.1707(5) 0.5000 0.135(8) Uani 1 2 d DS TU P
H24 H 0.9482 0.1452 0.5000 0.162 Uiso 1 2 calc R U P

loop_
_atom_site_aniso_label
_atom_site_aniso_U_11
_atom_site_aniso_U_22
_atom_site_aniso_U_33
_atom_site_aniso_U_23
_atom_site_aniso_U_13
_atom_site_aniso_U_12
Zr1 0.0245(7) 0.0213(5) 0.0253(8) 0.000 0.000 0.0024(5)
Zr2 0.0262(7) 0.0194(5) 0.0220(8) 0.000 0.000 -0.0006(5)
Zr3 0.0284(6) 0.0202(4) 0.0183(7) -0.0010(5) 0.000 0.000
O7 0.039(6) 0.031(4) 0.033(7) 0.000 0.000 0.007(4)
O10 0.015(4) 0.099(5) 0.034(6) -0.047(5) 0.000 0.000
O3 0.029(4) 0.026(3) 0.023(4) -0.002(3) -0.006(3) 0.007(3)
O8 0.132(6) 0.024(3) 0.056(5) 0.003(4) 0.060(4) 0.011(4)
O1 0.035(4) 0.033(3) 0.023(4) -0.002(3) -0.007(3) -0.010(3)
O11 0.085(7) 0.026(4) 0.033(7) 0.000 0.000 0.011(4)
O2 0.016(3) 0.022(2) 0.026(4) -0.001(2) -0.003(3) -0.008(2)
O6 0.074(8) 0.093(7) 0.033(8) 0.000 0.000 -0.008(6)
O4 0.038(4) 0.054(4) 0.016(5) -0.003(3) -0.011(3) 0.023(3)
O9 0.009(5) 0.091(6) 0.098(10) 0.059(6) 0.000 0.000
O5 0.042(6) 0.073(6) 0.048(8) 0.000 0.000 0.035(5)
N1 0.100(9) 0.028(5) 0.024(8) 0.000 -0.035(7) 0.000
C1 0.035(3) 0.033(3) 0.033(3) -0.0033(19) -0.0020(19) -0.0023(18)
C20 0.042(4) 0.034(4) 0.035(5) 0.016(4) -0.020(4) -0.002(3)
C17 0.060(7) 0.053(6) 0.016(7) -0.003(5) -0.010(5) 0.021(5)
C28 0.021(13) 0.031(10) 0.055(17) 0.000 0.000 0.000
C32 0.033(14) 0.025(9) 0.16(3) 0.000 0.000 0.000
C6 0.108(9) 0.046(6) 0.039(9) 0.001(6) -0.033(7) -0.027(6)
C21 0.083(14) 0.125(14) 0.029(12) 0.000 0.000 0.043(15)
C7 0.061(7) 0.039(5) 0.037(8) 0.010(5) -0.024(5) -0.017(5)
C14 0.102(9) 0.026(5) 0.030(8) -0.010(5) -0.036(6) 0.018(5)
C5 0.121(10) 0.036(5) 0.040(10) -0.010(6) -0.033(7) -0.012(6)
C2 0.085(8) 0.032(5) 0.025(8) -0.006(5) -0.016(6) -0.016(5)
C8 0.065(5) 0.029(3) 0.042(5) -0.015(4) -0.012(4) -0.005(3)
C9 0.134(10) 0.019(4) 0.058(10) 0.009(5) -0.049(8) 0.001(5)
C16 0.102(10) 0.052(6) 0.041(10) 0.000(6) -0.024(7) 0.008(6)
C29 0.020(12) 0.029(9) 0.13(2) 0.000 0.000 0.000
C18 0.085(8) 0.034(5) 0.034(8) 0.006(5) -0.013(6) 0.031(5)
C10 0.060(7) 0.025(4) 0.044(8) -0.008(5) -0.032(6) -0.005(4)
C19 0.097(9) 0.028(5) 0.044(10) 0.005(5) -0.030(7) 0.005(5)
C13 0.093(6) 0.021(4) 0.028(6) 0.006(4) -0.025(5) -0.004(4)
C12 0.065(6) 0.032(4) 0.039(7) -0.005(4) -0.023(5) 0.000(4)
C11 0.081(8) 0.036(5) 0.038(9) 0.007(5) -0.030(6) 0.009(5)
C15 0.142(11) 0.063(6) 0.025(9) -0.008(6) -0.035(7) 0.059(7)
C4 0.198(14) 0.040(6) 0.051(10) 0.009(6) -0.038(9) -0.049(7)
C3 0.109(7) 0.060(6) 0.047(7) -0.004(5) -0.017(6) -0.030(5)
C25 0.065(11) 0.049(8) 0.16(2) 0.000 0.000 0.026(8)
C31 0.066(13) 0.058(11) 0.21(3) 0.000 0.000 -0.027(9)
C30 0.095(9) 0.068(8) 0.126(11) 0.000 0.000 -0.009(7)
C23 0.117(8) 0.118(8) 0.130(9) 0.000 0.000 0.005(5)
C22 0.071(13) 0.063(9) 0.15(2) 0.000 0.000 0.021(10)
C27 0.152(12) 0.152(12) 0.171(14) 0.000 0.000 -0.020(9)
C26 0.12(2) 0.16(2) 0.30(5) 0.000 0.000 -0.077(18)
C24 0.135(8) 0.135(8) 0.136(8) 0.000 0.000 0.000(2)

loop_
_atom_type_symbol
_atom_type_description
_atom_type_scat_dispersion_real
_atom_type_scat_dispersion_imag
_atom_type_scat_source
C C 0.0181 0.0091 'International Tables Vol C Tables 4.2.6.8 and 6.1.1.4'
H H 0.0000 0.0000 'International Tables Vol C Tables 4.2.6.8 and 6.1.1.4'
O O 0.0492 0.0322 'International Tables Vol C Tables 4.2.6.8 and 6.1.1.4'
N N 0.0311 0.0180 'International Tables Vol C Tables 4.2.6.8 and 6.1.1.4'
Zr Zr -0.1862 2.2449 'International Tables Vol C Tables 4.2.6.8 and 6.1.1.4'

loop_
_geom_angle_atom_site_label_1
_geom_angle_atom_site_label_2
_geom_angle_atom_site_label_3
_geom_angle
_geom_angle_site_symmetry_1
_geom_angle_site_symmetry_3
O10 Zr1 O10 66.6(4) . 10_556
O10 Zr1 O8 72.2(3) . .
O10 Zr1 O8 109.2(3) 10_556 .
O10 Zr1 O8 109.2(3) . 10_556
O10 Zr1 O8 72.2(3) 10_556 10_556
O8 Zr1 O8 70.6(3) . 10_556
O10 Zr1 O6 144.8(2) . .
O10 Zr1 O6 144.8(2) 10_556 .
O8 Zr1 O6 79.2(3) . .
O8 Zr1 O6 79.2(3) 10_556 .
O10 Zr1 O11 88.3(3) . .
O10 Zr1 O11 88.3(3) 10_556 .
O8 Zr1 O11 144.69(17) . .
O8 Zr1 O11 144.69(17) 10_556 .
O6 Zr1 O11 104.2(4) . .
O10 Zr1 O4 139.1(2) . 6_654
O10 Zr1 O4 77.2(3) 10_556 6_654
O8 Zr1 O4 140.9(2) . 6_654
O8 Zr1 O4 75.4(2) 10_556 6_654
O6 Zr1 O4 75.91(18) . 6_654
O11 Zr1 O4 71.59(16) . 6_654
O10 Zr1 O4 77.2(3) . 13_656
O10 Zr1 O4 139.1(2) 10_556 13_656
O8 Zr1 O4 75.4(2) . 13_656
O8 Zr1 O4 140.9(2) 10_556 13_656
O6 Zr1 O4 75.91(18) . 13_656
O11 Zr1 O4 71.59(16) . 13_656
O4 Zr1 O4 125.6(3) 6_654 13_656
O10 Zr1 Zr2 91.1(2) . .
O10 Zr1 Zr2 91.1(2) 10_556 .
O8 Zr1 Zr2 35.30(17) . .
O8 Zr1 Zr2 35.30(17) 10_556 .
O6 Zr1 Zr2 76.5(3) . .
O11 Zr1 Zr2 179.3(2) . .
O4 Zr1 Zr2 108.63(14) 6_654 .
O4 Zr1 Zr2 108.63(14) 13_656 .
O10 Zr1 Zr3 88.5(2) . 10_556
O10 Zr1 Zr3 37.55(19) 10_556 10_556
O8 Zr1 Zr3 89.15(19) . 10_556
O8 Zr1 Zr3 34.69(16) 10_556 10_556
O6 Zr1 Zr3 111.61(19) . 10_556
O11 Zr1 Zr3 120.30(14) . 10_556
O4 Zr1 Zr3 72.91(14) 6_654 10_556
O4 Zr1 Zr3 161.52(14) 13_656 10_556
Zr2 Zr1 Zr3 59.32(2) . 10_556
O10 Zr1 Zr3 37.55(19) . .
O10 Zr1 Zr3 88.5(2) 10_556 .
O8 Zr1 Zr3 34.69(16) . .
O8 Zr1 Zr3 89.15(19) 10_556 .
O6 Zr1 Zr3 111.61(19) . .
O11 Zr1 Zr3 120.30(14) . .
O4 Zr1 Zr3 161.52(14) 6_654 .
O4 Zr1 Zr3 72.91(14) 13_656 .
Zr2 Zr1 Zr3 59.32(2) . .
Zr3 Zr1 Zr3 88.63(4) 10_556 .
O10 Zr1 Zr1 33.3(2) . 11_655
O10 Zr1 Zr1 33.3(2) 10_556 11_655
O8 Zr1 Zr1 89.39(18) . 11_655
O8 Zr1 Zr1 89.39(18) 10_556 11_655
O6 Zr1 Zr1 166.0(3) . 11_655
O11 Zr1 Zr1 89.8(2) . 11_655
O4 Zr1 Zr1 109.26(14) 6_654 11_655
O4 Zr1 Zr1 109.26(14) 13_656 11_655
Zr2 Zr1 Zr1 89.54(3) . 11_655
Zr3 Zr1 Zr1 59.623(17) 10_556 11_655
Zr3 Zr1 Zr1 59.623(17) . 11_655
O9 Zr2 O9 69.2(5) 10_556 .
O9 Zr2 O8 71.9(3) 10_556 10_556
O9 Zr2 O8 110.1(3) . 10_556
O9 Zr2 O8 110.1(3) 10_556 .
O9 Zr2 O8 71.9(3) . .
O8 Zr2 O8 70.4(3) 10_556 .
O9 Zr2 O5 143.5(2) 10_556 .
O9 Zr2 O5 143.5(2) . .
O8 Zr2 O5 78.7(3) 10_556 .
O8 Zr2 O5 78.7(3) . .
O9 Zr2 O1 77.1(3) 10_556 10_556
O9 Zr2 O1 140.3(3) . 10_556
O8 Zr2 O1 77.3(2) 10_556 10_556
O8 Zr2 O1 141.9(2) . 10_556
O5 Zr2 O1 75.67(17) . 10_556
O9 Zr2 O1 140.3(3) 10_556 .
O9 Zr2 O1 77.1(3) . .
O8 Zr2 O1 141.9(2) 10_556 .
O8 Zr2 O1 77.3(2) . .
O5 Zr2 O1 75.67(17) . .
O1 Zr2 O1 121.8(3) 10_556 .
O9 Zr2 O7 75.7(3) 10_556 .
O9 Zr2 O7 75.7(3) . .
O8 Zr2 O7 141.72(17) 10_556 .
O8 Zr2 O7 141.72(17) . .
O5 Zr2 O7 120.0(3) . .
O1 Zr2 O7 76.20(16) 10_556 .
O1 Zr2 O7 76.20(16) . .
O9 Zr2 Zr3 89.7(3) 10_556 .
O9 Zr2 Zr3 36.1(2) . .
O8 Zr2 Zr3 90.18(19) 10_556 .
O8 Zr2 Zr3 35.72(15) . .
O5 Zr2 Zr3 111.85(15) . .
O1 Zr2 Zr3 164.06(14) 10_556 .
O1 Zr2 Zr3 74.07(14) . .
O7 Zr2 Zr3 109.56(14) . .
O9 Zr2 Zr3 36.2(2) 10_556 10_556
O9 Zr2 Zr3 89.7(3) . 10_556
O8 Zr2 Zr3 35.72(15) 10_556 10_556
O8 Zr2 Zr3 90.18(19) . 10_556
O5 Zr2 Zr3 111.85(15) . 10_556
O1 Zr2 Zr3 74.08(14) 10_556 10_556
O1 Zr2 Zr3 164.06(14) . 10_556
O7 Zr2 Zr3 109.56(14) . 10_556
Zr3 Zr2 Zr3 89.99(4) . 10_556
O9 Zr2 Zr2 34.6(3) 10_556 11_655
O9 Zr2 Zr2 34.6(3) . 11_655
O8 Zr2 Zr2 90.14(18) 10_556 11_655
O8 Zr2 Zr2 90.14(18) . 11_655
O5 Zr2 Zr2 166.3(2) . 11_655
O1 Zr2 Zr2 109.84(14) 10_556 11_655
O1 Zr2 Zr2 109.84(14) . 11_655
O7 Zr2 Zr2 73.7(2) . 11_655
Zr3 Zr2 Zr2 59.750(18) . 11_655
Zr3 Zr2 Zr2 59.750(18) 10_556 11_655
O9 Zr2 Zr1 91.4(2) 10_556 .
O9 Zr2 Zr1 91.4(2) . .
O8 Zr2 Zr1 35.20(17) 10_556 .
O8 Zr2 Zr1 35.20(17) . .
O5 Zr2 Zr1 75.9(2) . .
O1 Zr2 Zr1 110.18(13) 10_556 .
O1 Zr2 Zr1 110.18(13) . .
O7 Zr2 Zr1 164.2(2) . .
Zr3 Zr2 Zr1 60.52(2) . .
Zr3 Zr2 Zr1 60.52(2) 10_556 .
Zr2 Zr2 Zr1 90.46(3) 11_655 .
O8 Zr3 O8 110.5(4) 11_655 .
O8 Zr3 O3 77.1(2) 11_655 7_456
O8 Zr3 O3 141.48(18) . 7_456
O8 Zr3 O3 141.48(18) 11_655 13_656
O8 Zr3 O3 77.1(2) . 13_656
O3 Zr3 O3 75.5(3) 7_456 13_656
O8 Zr3 O9 71.5(2) 11_655 .
O8 Zr3 O9 71.5(2) . .
O3 Zr3 O9 142.04(14) 7_456 .
O3 Zr3 O9 142.04(14) 13_656 .
O8 Zr3 O10 70.1(2) 11_655 .
O8 Zr3 O10 70.1(2) . .
O3 Zr3 O10 78.1(2) 7_456 .
O3 Zr3 O10 78.1(2) 13_656 .
O9 Zr3 O10 109.6(4) . .
O8 Zr3 O2 141.64(18) 11_655 .
O8 Zr3 O2 77.3(2) . .
O3 Zr3 O2 120.9(2) 7_456 .
O3 Zr3 O2 76.51(16) 13_656 .
O9 Zr3 O2 76.3(3) . .
O10 Zr3 O2 142.31(12) . .
O8 Zr3 O2 77.3(2) 11_655 11_655
O8 Zr3 O2 141.64(18) . 11_655
O3 Zr3 O2 76.51(16) 7_456 11_655
O3 Zr3 O2 120.9(2) 13_656 11_655
O9 Zr3 O2 76.3(3) . 11_655
O10 Zr3 O2 142.31(12) . 11_655
O2 Zr3 O2 75.3(2) . 11_655
O8 Zr3 Zr2 91.04(19) 11_655 .
O8 Zr3 Zr2 35.95(15) . .
O3 Zr3 Zr2 165.42(16) 7_456 .
O3 Zr3 Zr2 110.56(15) 13_656 .
O9 Zr3 Zr2 35.53(16) . .
O10 Zr3 Zr2 90.0(2) . .
O2 Zr3 Zr2 73.63(14) . .
O2 Zr3 Zr2 109.48(13) 11_655 .
O8 Zr3 Zr2 35.95(15) 11_655 11_655
O8 Zr3 Zr2 91.04(19) . 11_655
O3 Zr3 Zr2 110.56(15) 7_456 11_655
O3 Zr3 Zr2 165.42(16) 13_656 11_655
O9 Zr3 Zr2 35.53(16) . 11_655
O10 Zr3 Zr2 90.0(2) . 11_655
O2 Zr3 Zr2 109.48(13) . 11_655
O2 Zr3 Zr2 73.63(14) 11_655 11_655
Zr2 Zr3 Zr2 60.50(4) . 11_655
O8 Zr3 Zr1 90.6(2) 11_655 .
O8 Zr3 Zr1 34.80(16) . .
O3 Zr3 Zr1 110.83(13) 7_456 .
O3 Zr3 Zr1 74.73(15) 13_656 .
O9 Zr3 Zr1 90.5(3) . .
O10 Zr3 Zr1 35.35(13) . .
O2 Zr3 Zr1 110.18(13) . .
O2 Zr3 Zr1 164.30(15) 11_655 .
Zr2 Zr3 Zr1 60.16(2) . .
Zr2 Zr3 Zr1 90.69(3) 11_655 .
O8 Zr3 Zr1 34.80(16) 11_655 11_655
O8 Zr3 Zr1 90.6(2) . 11_655
O3 Zr3 Zr1 74.73(15) 7_456 11_655
O3 Zr3 Zr1 110.83(13) 13_656 11_655
O9 Zr3 Zr1 90.5(3) . 11_655
O10 Zr3 Zr1 35.35(13) . 11_655
O2 Zr3 Zr1 164.29(15) . 11_655
O2 Zr3 Zr1 110.19(13) 11_655 11_655
Zr2 Zr3 Zr1 90.69(3) . 11_655
Zr2 Zr3 Zr1 60.17(2) 11_655 11_655
Zr1 Zr3 Zr1 60.75(3) . 11_655
C28 O7 Zr2 131.9(8) . .
Zr1 O10 Zr1 113.3(4) 11_655 .
Zr1 O10 Zr3 107.1(2) 11_655 .
Zr1 O10 Zr3 107.1(2) . .
C20 O3 Zr3 133.0(6) . 13_656
Zr3 O8 Zr1 110.5(3) . .
Zr3 O8 Zr2 108.3(2) . .
Zr1 O8 Zr2 109.5(3) . .
C1 O1 Zr2 133.3(5) . .
C1 O2 Zr3 130.7(6) . .
C21 O6 Zr1 129.0(9) . .
C20 O4 Zr1 131.1(5) . 13_656
Zr2 O9 Zr2 110.8(5) 11_655 .
Zr2 O9 Zr3 108.3(3) 11_655 .
Zr2 O9 Zr3 108.3(3) . .
C21 O5 Zr2 129.4(10) . .
C11 N1 C11 109.6(11) . 12_565
C11 N1 H1 125.2 . .
C11 N1 H1 125.2 12_565 .
O1 C1 O2 126.2(8) . .
O1 C1 C2 117.7(8) . .
O2 C1 C2 116.2(10) . .
O4 C20 O3 127.9(8) . .
O4 C20 C17 121.0(9) . .
O3 C20 C17 111.0(10) . .
C18 C17 C16 119.0(9) . .
C18 C17 C20 120.7(9) . .
C16 C17 C20 120.2(9) . .
O7 C28 O7 128.8(15) . 11_655
O7 C28 C29 115.6(7) . .
O7 C28 C29 115.6(7) 11_655 .
C31 C32 C31 115.0(18) 11_655 .
C31 C32 C32 122.5(9) 11_655 9_666
C31 C32 C32 122.5(9) . 9_666
C7 C6 C5 118.8(9) . .
C7 C6 H6 120.6 . .
C5 C6 H6 120.6 . .
O5 C21 O6 129.4(15) . .
O5 C21 C22 115.1(17) . .
O6 C21 C22 115.5(15) . .
C2 C7 C6 121.9(11) . .
C2 C7 H7 119.0 . .
C6 C7 H7 119.0 . .
C15 C14 C19 119.3(9) . .
C15 C14 C10 117.0(10) . .
C19 C14 C10 123.6(9) . .
C4 C5 C6 118.8(10) . .
C4 C5 C8 122.9(11) . .
C6 C5 C8 118.2(9) . .
C3 C2 C7 119.5(9) . .
C3 C2 C1 119.7(9) . .
C7 C2 C1 120.3(10) . .
C13 C8 C9 120.1(8) . .
C13 C8 C5 121.3(9) . .
C9 C8 C5 118.6(8) . .
C10 C9 C8 123.7(8) . .
C10 C9 H9 118.1 . .
C8 C9 H9 118.1 . .
C15 C16 C17 120.9(10) . .
C15 C16 H16 119.5 . .
C17 C16 H16 119.5 . .
C30 C29 C30 123.5(19) . 11_655
C30 C29 C28 118.3(9) . .
C30 C29 C28 118.3(9) 11_655 .
C17 C18 C19 119.3(10) . .
C17 C18 H18 120.4 . .
C19 C18 H18 120.4 . .
C11 C10 C9 117.8(9) . .
C11 C10 C14 123.4(8) . .
C9 C10 C14 118.7(7) . .
C14 C19 C18 121.2(10) . .
C14 C19 H19 119.4 . .
C18 C19 H19 119.4 . .
C8 C13 C12 114.7(8) . .
C8 C13 H13 122.6 . .
C12 C13 H13 122.6 . .
C11 C12 C13 122.9(7) . .
C11 C12 C12 106.8(5) . 12_565
C13 C12 C12 130.2(5) . 12_565
C10 C11 N1 131.1(9) . .
C10 C11 C12 120.4(9) . .
N1 C11 C12 108.4(8) . .
C16 C15 C14 120.1(11) . .
C16 C15 H15 119.9 . .
C14 C15 H15 119.9 . .
C5 C4 C3 119.8(12) . .
C5 C4 H4 120.1 . .
C3 C4 H4 120.1 . .
C2 C3 C4 121.1(10) . .
C2 C3 H3 119.5 . .
C4 C3 H3 119.5 . .
C24 C25 C26 118.4(9) . .
C24 C25 C25 122.3(7) . 11_755
C26 C25 C25 119.3(7) . 11_755
C32 C31 C30 125.4(16) . .
C32 C31 H31 117.3 . .
C30 C31 H31 117.3 . .
C29 C30 C31 115.3(16) . .
C29 C30 H30 122.3 . .
C31 C30 H30 122.3 . .
C24 C23 C22 118.2(9) . .
C24 C23 H23 120.9 . .
C22 C23 H23 120.9 . .
C27 C22 C23 120.0(9) . .
C27 C22 C21 121.3(14) . .
C23 C22 C21 118.7(14) . .
C22 C27 C26 118.8(10) . .
C22 C27 H27 120.6 . .
C26 C27 H27 120.6 . .
C25 C26 C27 121.2(9) . .
C25 C26 H26 119.4 . .
C27 C26 H26 119.4 . .
C25 C24 C23 123.4(10) . .
C25 C24 H24 118.3 . .
C23 C24 H24 118.3 . .

loop_
_geom_bond_atom_site_label_1
_geom_bond_atom_site_label_2
_geom_bond_distance
_geom_bond_site_symmetry_2
Zr1 O10 2.136(5) .
Zr1 O10 2.136(5) 10_556
Zr1 O8 2.150(6) .
Zr1 O8 2.150(6) 10_556
Zr1 O6 2.160(10) .
Zr1 O11 2.202(6) .
Zr1 O4 2.292(6) 6_654
Zr1 O4 2.292(6) 13_656
Zr1 Zr2 3.5170(12) .
Zr1 Zr3 3.5293(12) 10_556
Zr1 Zr3 3.5294(11) .
Zr1 Zr1 3.570(2) 11_655
Zr2 O9 2.135(7) 10_556
Zr2 O9 2.135(7) .
Zr2 O8 2.156(6) 10_556
Zr2 O8 2.156(6) .
Zr2 O5 2.187(8) .
Zr2 O1 2.196(6) 10_556
Zr2 O1 2.196(6) .
Zr2 O7 2.240(7) .
Zr2 Zr3 3.4869(11) .
Zr2 Zr3 3.4869(12) 10_556
Zr2 Zr2 3.513(2) 11_655
Zr3 O8 2.145(6) 11_655
Zr3 O8 2.145(6) .
Zr3 O3 2.146(5) 7_456
Zr3 O3 2.146(5) 13_656
Zr3 O9 2.167(8) .
Zr3 O10 2.251(8) .
Zr3 O2 2.253(5) .
Zr3 O2 2.253(5) 11_655
Zr3 Zr2 3.4869(11) 11_655
Zr3 Zr1 3.5294(11) 11_655
O7 C28 1.251(9) .
O10 Zr1 2.136(5) 11_655
O3 C20 1.329(11) .
O3 Zr3 2.146(5) 13_656
O1 C1 1.246(11) .
O2 C1 1.277(9) .
O6 C21 1.39(2) .
O4 C20 1.224(11) .
O4 Zr1 2.292(6) 13_656
O9 Zr2 2.135(7) 11_655
O5 C21 1.351(18) .
N1 C11 1.422(11) .
N1 C11 1.422(11) 12_565
N1 H1 0.8800 .
C1 C2 1.518(12) .
C20 C17 1.564(12) .
C17 C18 1.344(11) .
C17 C16 1.445(14) .
C28 O7 1.251(9) 11_655
C28 C29 1.50(2) .
C32 C31 1.353(17) 11_655
C32 C31 1.353(17) .
C32 C32 1.43(3) 9_666
C6 C7 1.390(12) .
C6 C5 1.419(15) .
C6 H6 0.9500 .
C21 C22 1.519(19) .
C7 C2 1.363(11) .
C7 H7 0.9500 .
C14 C15 1.370(12) .
C14 C19 1.393(15) .
C14 C10 1.497(13) .
C5 C4 1.375(13) .
C5 C8 1.494(12) .
C2 C3 1.351(15) .
C8 C13 1.395(10) .
C8 C9 1.433(14) .
C9 C10 1.373(13) .
C9 H9 0.9500 .
C16 C15 1.354(13) .
C16 H16 0.9500 .
C29 C30 1.380(19) .
C29 C30 1.380(18) 11_655
C18 C19 1.407(13) .
C18 H18 0.9500 .
C10 C11 1.350(10) .
C19 H19 0.9500 .
C13 C12 1.433(12) .
C13 H13 0.9500 .
C12 C11 1.433(13) .
C12 C12 1.496(14) 12_565
C15 H15 0.9500 .
C4 C3 1.413(15) .
C4 H4 0.9500 .
C3 H3 0.9500 .
C25 C24 1.377(13) .
C25 C26 1.382(14) .
C25 C25 1.44(2) 11_755
C31 C30 1.440(19) .
C31 H31 0.9500 .
C30 H30 0.9500 .
C23 C24 1.395(14) .
C23 C22 1.434(13) .
C23 H23 0.9500 .
C22 C27 1.388(14) .
C27 C26 1.447(14) .
C27 H27 0.9500 .
C26 H26 0.9500 .
C24 H24 0.9500 .

loop_
_platon_squeeze_void_nr
_platon_squeeze_void_average_x
_platon_squeeze_void_average_y
_platon_squeeze_void_average_z
_platon_squeeze_void_volume
_platon_squeeze_void_count_electrons
_platon_squeeze_void_content
1 0.266 -0.015 -0.002 14177 5236 ' '
